data_4330402
loop_
_publ_author_name
'Hiroaki Iguchi'
'Shinya Takaishi'
'Brian K. Breedlove'
'Masahiro Yamashita'
'Hiroyuki Matsuzaki'
'Hiroshi Okamoto'

_publ_section_title
;
 Controlling the Electronic States and Physical Properties of MMX-Type
 Diplatinum-Iodide Chain Complexes via Binary Countercations
;
_journal_name_full 'Inorganic Chemistry'
_journal_page_first 9967
_journal_page_last 9977
_journal_paper_doi 10.1021/ic301469u
_journal_volume 51
_journal_year 2012
_chemical_formula_sum 'C4 H30 I K2 N2 O25 P8 Pt2'
_chemical_formula_weight 1349.34
_chemical_name_systematic
; 
 ? 
;
_space_group_IT_number 55
_symmetry_cell_setting orthorhombic
_symmetry_space_group_name_Hall '-P 2 2ab'
_symmetry_space_group_name_H-M 'P b a m'
_atom_sites_solution_hydrogens geom
_atom_sites_solution_primary direct
_atom_sites_solution_secondary difmap
_audit_creation_method SHELXL-97
_cell_angle_alpha 90.00
_cell_angle_beta 90.00
_cell_angle_gamma 90.00
_cell_formula_units_Z 2
_cell_length_a 12.237(2)
_cell_length_b 15.432(3)
_cell_length_c 8.5382(15)
_cell_measurement_temperature 100(2)
_cell_volume 1612.4(5)
_computing_cell_refinement 'Bruker SAINT'
_computing_data_collection 'Bruker SMART 1000'
_computing_data_reduction 'Bruker SAINT'
_computing_structure_refinement 'SHELXL-97 (Sheldrick, 1997)'
_computing_structure_solution 'SHELXS-97 (Sheldrick, 1990)'
_diffrn_ambient_temperature 100(2)
_diffrn_measured_fraction_theta_full 0.999
_diffrn_measured_fraction_theta_max 0.999
_diffrn_measurement_device_type 'Bruker SMART 1000'
_diffrn_radiation_monochromator graphite
_diffrn_radiation_source 'fine-focus sealed tube'
_diffrn_radiation_type MoK\a
_diffrn_radiation_wavelength 0.71073
_diffrn_reflns_av_R_equivalents 0.0389
_diffrn_reflns_av_sigmaI/netI 0.0256
_diffrn_reflns_limit_h_max 15
_diffrn_reflns_limit_h_min -15
_diffrn_reflns_limit_k_max 19
_diffrn_reflns_limit_k_min -20
_diffrn_reflns_limit_l_max 10
_diffrn_reflns_limit_l_min -11
_diffrn_reflns_number 15274
_diffrn_reflns_theta_full 27.55
_diffrn_reflns_theta_max 27.55
_diffrn_reflns_theta_min 2.12
_exptl_absorpt_coefficient_mu 10.373
_exptl_absorpt_correction_T_max 1.000000
_exptl_absorpt_correction_T_min 0.753130
_exptl_absorpt_correction_type empirical
_exptl_absorpt_process_details 'SADABS, (Bruker)'
_exptl_crystal_colour brown
_exptl_crystal_density_diffrn 2.779
_exptl_crystal_description prism
_exptl_crystal_F_000 1270
_exptl_crystal_size_max 0.14
_exptl_crystal_size_mid 0.06
_exptl_crystal_size_min 0.04
_refine_diff_density_max 1.563
_refine_diff_density_min -0.798
_refine_diff_density_rms 0.189
_refine_ls_extinction_method none
_refine_ls_goodness_of_fit_ref 1.136
_refine_ls_hydrogen_treatment mixed
_refine_ls_matrix_type full
_refine_ls_number_parameters 141
_refine_ls_number_reflns 1984
_refine_ls_number_restraints 0
_refine_ls_restrained_S_all 1.136
_refine_ls_R_factor_all 0.0402
_refine_ls_R_factor_gt 0.0308
_refine_ls_shift/su_max 0.000
_refine_ls_shift/su_mean 0.000
_refine_ls_structure_factor_coef Fsqd
_refine_ls_weighting_details 'calc w=1/[\s^2^(Fo^2^)+(0.0256P)^2^+5.6876P] where P=(Fo^2^+2Fc^2^)/3'
_refine_ls_weighting_scheme calc
_refine_ls_wR_factor_gt 0.0654
_refine_ls_wR_factor_ref 0.0680
_reflns_number_gt 1650
_reflns_number_total 1984
_reflns_threshold_expression >2sigma(I)
_cod_data_source_file ic301469u_si_001_04.cif
_cod_data_source_block K7_4H2O
_cod_original_cell_volume 1612.3(5)
_cod_database_code 4330402

loop_
_symmetry_equiv_pos_as_xyz
'x, y, z'
'-x, -y, z'
'x+1/2, -y+1/2, -z'
'-x+1/2, y+1/2, -z'
'-x, -y, -z'
'x, y, -z'
'-x-1/2, y-1/2, z'
'x-1/2, -y-1/2, z'

loop_
_atom_site_label
_atom_site_type_symbol
_atom_site_fract_x
_atom_site_fract_y
_atom_site_fract_z
_atom_site_U_iso_or_equiv
_atom_site_adp_type
_atom_site_occupancy
_atom_site_symmetry_multiplicity
_atom_site_calc_flag
_atom_site_refinement_flags
Pt1 Pt 0.0000 0.0000 0.33522(3) 0.01107(9) Uani 1 2 d S
P1 P -0.14278(11) 0.10001(8) 0.32997(16) 0.0144(3) Uani 1 1 d .
P2 P 0.12417(11) 0.11458(9) 0.32743(19) 0.0210(3) Uani 1 1 d .
O3 O -0.1539(4) 0.1467(3) 0.5000 0.0176(11) Uani 1 2 d S
O7 O 0.1743(4) 0.1334(3) 0.5000 0.0229(12) Uani 1 2 d S
O2 O -0.2554(3) 0.0682(2) 0.2870(4) 0.0209(8) Uani 1 1 d .
O1 O -0.1210(3) 0.1815(3) 0.2236(5) 0.0319(11) Uani 1 1 d .
O4 O 0.2316(4) 0.0939(3) 0.2341(6) 0.0342(12) Uani 1 1 d .
O8 O 0.5000 0.0000 0.5000 0.061(4) Uani 1 4 d S
C1 C 0.4616(8) 0.1486(6) 0.5000 0.068(4) Uani 1 2 d S
C2 C 0.4500(10) 0.0672(7) 0.4421(15) 0.033(3) Uani 0.50 1 d P
K1 K 0.25274(15) 0.22061(11) 0.0000 0.0212(4) Uani 1 2 d S
O9 O 0.1533(5) 0.3885(4) 0.0000 0.0335(15) Uani 1 2 d S
O10 O 0.4301(6) 0.1160(6) 0.0000 0.075(3) Uani 1 2 d S
H2 H 0.240(6) 0.053(4) 0.248(8) 0.03(2) Uiso 1 1 d .
H1 H -0.044(6) 0.183(5) 0.229(9) 0.05(2) Uiso 1 1 d .
I1 I 0.0044(3) 0.01770(6) 0.0000 0.0292(4) Uani 0.50 2 d SP
O6 O 0.0858(19) 0.2081(12) 0.2911(18) 0.019(3) Uani 0.50 1 d P
O5 O 0.0834(17) 0.1919(12) 0.2418(17) 0.013(3) Uani 0.50 1 d P
N1 N 0.5824(6) 0.1721(5) 0.4513(9) 0.0141(19) Uani 0.50 1 d P

loop_
_atom_site_aniso_label
_atom_site_aniso_U_11
_atom_site_aniso_U_22
_atom_site_aniso_U_33
_atom_site_aniso_U_23
_atom_site_aniso_U_13
_atom_site_aniso_U_12
Pt1 0.00895(14) 0.01661(14) 0.00763(13) 0.000 0.000 0.00211(11)
P1 0.0106(6) 0.0169(6) 0.0158(7) 0.0081(5) -0.0003(5) 0.0009(5)
P2 0.0129(7) 0.0184(7) 0.0317(9) 0.0162(6) 0.0049(6) 0.0026(5)
O3 0.012(2) 0.013(2) 0.028(3) 0.000 0.000 0.004(2)
O7 0.014(3) 0.015(3) 0.040(4) 0.000 0.000 -0.002(2)
O2 0.0125(18) 0.029(2) 0.0212(18) 0.0041(16) -0.0059(17) 0.0038(15)
O1 0.016(2) 0.040(2) 0.040(3) 0.029(2) 0.003(2) 0.0086(18)
O4 0.022(2) 0.039(3) 0.042(3) 0.025(2) 0.014(2) 0.005(2)
O8 0.022(5) 0.015(4) 0.145(12) 0.000 0.000 -0.007(4)
C1 0.013(4) 0.015(4) 0.175(15) 0.000 0.000 0.001(4)
C2 0.035(7) 0.015(5) 0.048(8) -0.001(5) -0.018(6) 0.004(5)
K1 0.0307(9) 0.0198(7) 0.0130(7) 0.000 0.000 -0.0090(7)
O9 0.021(3) 0.060(4) 0.020(3) 0.000 0.000 -0.014(3)
O10 0.026(4) 0.122(8) 0.076(6) 0.000 0.000 0.016(5)
I1 0.0395(8) 0.0205(10) 0.0275(5) 0.000 0.000 0.0080(14)
O6 0.026(5) 0.012(7) 0.019(9) 0.002(5) -0.002(7) -0.003(5)
O5 0.014(5) 0.010(7) 0.016(8) 0.004(5) 0.004(6) -0.001(4)
N1 0.010(4) 0.016(4) 0.016(5) -0.002(3) 0.008(3) -0.003(3)

loop_
_atom_type_symbol
_atom_type_description
_atom_type_scat_dispersion_real
_atom_type_scat_dispersion_imag
_atom_type_scat_source
C C 0.0033 0.0016 'International Tables Vol C Tables 4.2.6.8 and 6.1.1.4'
H H 0.0000 0.0000 'International Tables Vol C Tables 4.2.6.8 and 6.1.1.4'
N N 0.0061 0.0033 'International Tables Vol C Tables 4.2.6.8 and 6.1.1.4'
O O 0.0106 0.0060 'International Tables Vol C Tables 4.2.6.8 and 6.1.1.4'
P P 0.1023 0.0942 'International Tables Vol C Tables 4.2.6.8 and 6.1.1.4'
I I -0.4742 1.8119 'International Tables Vol C Tables 4.2.6.8 and 6.1.1.4'
Pt Pt -1.7033 8.3905 'International Tables Vol C Tables 4.2.6.8 and 6.1.1.4'
K K 0.2009 0.2494 'International Tables Vol C Tables 4.2.6.8 and 6.1.1.4'

loop_
_geom_angle_atom_site_label_1
_geom_angle_atom_site_label_2
_geom_angle_atom_site_label_3
_geom_angle
_geom_angle_site_symmetry_1
_geom_angle_site_symmetry_3
P1 Pt1 P1 177.79(7) 2 .
P1 Pt1 P2 89.18(5) 2 2
P1 Pt1 P2 90.75(5) . 2
P1 Pt1 P2 90.75(5) 2 .
P1 Pt1 P2 89.18(5) . .
P2 Pt1 P2 176.73(8) 2 .
P1 Pt1 Pt1 91.10(3) 2 5_556
P1 Pt1 Pt1 91.10(3) . 5_556
P2 Pt1 Pt1 91.64(4) 2 5_556
P2 Pt1 Pt1 91.64(4) . 5_556
P1 Pt1 I1 91.69(7) 2 .
P1 Pt1 I1 86.11(7) . .
P2 Pt1 I1 93.21(6) 2 .
P2 Pt1 I1 83.53(6) . .
Pt1 Pt1 I1 174.44(2) 5_556 .
P1 Pt1 I1 86.11(7) 2 5
P1 Pt1 I1 91.69(7) . 5
P2 Pt1 I1 83.53(6) 2 5
P2 Pt1 I1 93.21(6) . 5
Pt1 Pt1 I1 174.44(2) 5_556 5
I1 Pt1 I1 11.11(4) . 5
O2 P1 O1 105.9(2) . .
O2 P1 O3 106.6(2) . .
O1 P1 O3 100.1(2) . .
O2 P1 Pt1 118.26(15) . .
O1 P1 Pt1 114.42(16) . .
O3 P1 Pt1 109.79(17) . .
O5 P2 O6 18.4(7) . .
O5 P2 O4 101.2(7) . .
O6 P2 O4 110.0(8) . .
O5 P2 O7 115.4(5) . .
O6 P2 O7 97.4(5) . .
O4 P2 O7 100.4(3) . .
O5 P2 Pt1 113.9(7) . .
O6 P2 Pt1 121.0(8) . .
O4 P2 Pt1 114.0(2) . .
O7 P2 Pt1 110.87(17) . .
O5 P2 K1 53.1(7) . .
O6 P2 K1 63.5(7) . .
O4 P2 K1 48.13(18) . .
O7 P2 K1 117.29(17) . .
Pt1 P2 K1 130.64(6) . .
O5 P2 H2 120(2) . .
O6 P2 H2 130(2) . .
O4 P2 H2 20.3(19) . .
O7 P2 H2 98(2) . .
Pt1 P2 H2 97(2) . .
K1 P2 H2 67(2) . .
P1 O3 P1 126.4(3) 6_556 .
P2 O7 P2 130.5(3) 6_556 .
P1 O1 K1 135.2(2) . 3_455
P1 O1 H1 99(5) . .
K1 O1 H1 124(5) 3_455 .
P2 O4 K1 107.3(2) . .
P2 O4 H2 104(6) . .
K1 O4 H2 142(6) . .
C2 O8 C2 180.0(10) 6_556 2_655
C2 O8 C2 135.3(11) 6_556 5_656
C2 O8 C2 44.7(11) 2_655 5_656
C2 O8 C2 44.7(11) 6_556 .
C2 O8 C2 135.3(11) 2_655 .
C2 O8 C2 179.998(2) 5_656 .
C2 C1 C2 42.7(11) . 6_556
C2 C1 N1 102.4(8) . .
C2 C1 N1 114.0(9) 6_556 .
C2 C1 N1 114.0(9) . 6_556
C2 C1 N1 102.4(8) 6_556 6_556
N1 C1 N1 30.6(6) . 6_556
C2 C2 O8 67.7(5) 6_556 .
C2 C2 C1 68.7(5) 6_556 .
O8 C2 C1 123.3(9) . .
O10 K1 O4 70.01(16) . .
O10 K1 O4 70.02(16) . 6
O4 K1 O4 90.8(2) . 6
O10 K1 O9 151.8(2) . .
O4 K1 O9 126.23(12) . .
O4 K1 O9 126.23(12) 6 .
O10 K1 O1 83.27(18) . 8_665
O4 K1 O1 86.70(15) . 8_665
O4 K1 O1 152.31(14) 6 8_665
O9 K1 O1 75.75(13) . 8_665
O10 K1 O1 83.27(18) . 3
O4 K1 O1 152.31(14) . 3
O4 K1 O1 86.70(15) 6 3
O9 K1 O1 75.75(13) . 3
O1 K1 O1 82.95(19) 8_665 3
O10 K1 O5 118.2(4) . .
O4 K1 O5 48.3(4) . .
O4 K1 O5 109.2(3) 6 .
O9 K1 O5 80.7(4) . .
O1 K1 O5 89.5(3) 8_665 .
O1 K1 O5 156.3(4) 3 .
O10 K1 O5 118.2(4) . 6
O4 K1 O5 109.2(3) . 6
O4 K1 O5 48.3(4) 6 6
O9 K1 O5 80.7(4) . 6
O1 K1 O5 156.3(4) 8_665 6
O1 K1 O5 89.5(3) 3 6
O5 K1 O5 88.5(6) . 6
O10 K1 O6 118.2(4) . .
O4 K1 O6 49.5(4) . .
O4 K1 O6 116.7(3) 6 .
O9 K1 O6 77.6(4) . .
O1 K1 O6 82.0(3) 8_665 .
O1 K1 O6 151.8(3) 3 .
O5 K1 O6 7.7(5) . .
O5 K1 O6 94.9(2) 6 .
O10 K1 O6 118.2(4) . 6
O4 K1 O6 116.7(3) . 6
O4 K1 O6 49.5(4) 6 6
O9 K1 O6 77.6(4) . 6
O1 K1 O6 151.8(3) 8_665 6
O1 K1 O6 82.0(3) 3 6
O5 K1 O6 94.9(2) . 6
O5 K1 O6 7.7(5) 6 6
O6 K1 O6 100.9(7) . 6
O10 K1 P2 94.54(13) . .
O4 K1 P2 24.60(10) . .
O4 K1 P2 101.31(12) 6 .
O9 K1 P2 103.03(8) . .
O1 K1 P2 87.59(10) 8_665 .
O1 K1 P2 170.47(10) 3 .
O5 K1 P2 23.7(4) . .
O5 K1 P2 99.7(3) 6 .
O6 K1 P2 25.5(4) . .
O6 K1 P2 107.1(3) 6 .
O10 K1 P2 94.54(13) . 6
O4 K1 P2 101.31(12) . 6
O4 K1 P2 24.60(10) 6 6
O9 K1 P2 103.03(8) . 6
O1 K1 P2 170.47(10) 8_665 6
O1 K1 P2 87.59(10) 3 6
O5 K1 P2 99.7(3) . 6
O5 K1 P2 23.7(4) 6 6
O6 K1 P2 107.1(3) . 6
O6 K1 P2 25.5(4) 6 6
P2 K1 P2 101.85(6) . 6
I1 I1 Pt1 84.44(2) 5 5
I1 I1 Pt1 84.44(2) 5 .
Pt1 I1 Pt1 168.89(4) 5 .
P2 O6 K1 91.0(8) . .
P2 O5 K1 103.2(9) . .
N1 N1 C1 74.7(3) 6_556 .

loop_
_geom_bond_atom_site_label_1
_geom_bond_atom_site_label_2
_geom_bond_distance
_geom_bond_site_symmetry_2
Pt1 P1 2.3316(13) 2
Pt1 P1 2.3316(13) .
Pt1 P2 2.3323(14) 2
Pt1 P2 2.3323(14) .
Pt1 Pt1 2.8138(7) 5_556
Pt1 I1 2.8757(6) .
Pt1 I1 2.8757(6) 5
P1 O2 1.508(4) .
P1 O1 1.574(4) .
P1 O3 1.626(3) .
P2 O5 1.49(2) .
P2 O6 1.55(2) .
P2 O4 1.570(5) .
P2 O7 1.622(3) .
P2 K1 3.6012(18) .
P2 H2 1.84(7) .
O3 P1 1.626(3) 6_556
O7 P2 1.622(3) 6_556
O1 K1 2.883(4) 3_455
O1 H1 0.94(8) .
O4 K1 2.808(5) .
O4 H2 0.66(6) .
O8 C2 1.301(11) 6_556
O8 C2 1.301(11) 2_655
O8 C2 1.301(11) 5_656
O8 C2 1.301(11) .
C1 C2 1.359(13) .
C1 C2 1.359(13) 6_556
C1 N1 1.577(12) .
C1 N1 1.577(12) 6_556
C2 C2 0.99(2) 6_556
K1 O10 2.705(8) .
K1 O4 2.808(5) 6
K1 O9 2.863(7) .
K1 O1 2.883(4) 8_665
K1 O1 2.883(4) 3
K1 O5 2.958(19) .
K1 O5 2.958(19) 6
K1 O6 3.22(2) .
K1 O6 3.22(2) 6
K1 P2 3.6012(18) 6
I1 I1 0.557(2) 5
I1 Pt1 2.8757(6) 5
N1 N1 0.832(15) 6_556

loop_
_geom_torsion_atom_site_label_1
_geom_torsion_atom_site_label_2
_geom_torsion_atom_site_label_3
_geom_torsion_atom_site_label_4
_geom_torsion
_geom_torsion_site_symmetry_1
_geom_torsion_site_symmetry_4
P1 Pt1 P1 O2 74.57(18) 2 .
P2 Pt1 P1 O2 -13.79(18) 2 .
P2 Pt1 P1 O2 162.94(18) . .
Pt1 Pt1 P1 O2 -105.44(18) 5_556 .
I1 Pt1 P1 O2 79.37(18) . .
I1 Pt1 P1 O2 69.76(18) 5 .
P1 Pt1 P1 O1 -51.3(2) 2 .
P2 Pt1 P1 O1 -139.7(2) 2 .
P2 Pt1 P1 O1 37.0(2) . .
Pt1 Pt1 P1 O1 128.7(2) 5_556 .
I1 Pt1 P1 O1 -46.5(2) . .
I1 Pt1 P1 O1 -56.1(2) 5 .
P1 Pt1 P1 O3 -162.89(18) 2 .
P2 Pt1 P1 O3 108.75(19) 2 .
P2 Pt1 P1 O3 -74.52(19) . .
Pt1 Pt1 P1 O3 17.10(18) 5_556 .
I1 Pt1 P1 O3 -158.09(19) . .
I1 Pt1 P1 O3 -167.71(19) 5 .
P1 Pt1 P2 O5 147.2(6) 2 .
P1 Pt1 P2 O5 -30.6(6) . .
P2 Pt1 P2 O5 58.3(6) 2 .
Pt1 Pt1 P2 O5 -121.7(6) 5_556 .
I1 Pt1 P2 O5 55.5(6) . .
I1 Pt1 P2 O5 61.0(6) 5 .
P1 Pt1 P2 O6 166.4(6) 2 .
P1 Pt1 P2 O6 -11.4(6) . .
P2 Pt1 P2 O6 77.5(6) 2 .
Pt1 Pt1 P2 O6 -102.5(6) 5_556 .
I1 Pt1 P2 O6 74.8(6) . .
I1 Pt1 P2 O6 80.2(6) 5 .
P1 Pt1 P2 O4 31.7(2) 2 .
P1 Pt1 P2 O4 -146.1(2) . .
P2 Pt1 P2 O4 -57.2(2) 2 .
Pt1 Pt1 P2 O4 122.9(2) 5_556 .
I1 Pt1 P2 O4 -59.9(2) . .
I1 Pt1 P2 O4 -54.4(2) 5 .
P1 Pt1 P2 O7 -80.7(2) 2 .
P1 Pt1 P2 O7 101.5(2) . .
P2 Pt1 P2 O7 -169.6(2) 2 .
Pt1 Pt1 P2 O7 10.5(2) 5_556 .
I1 Pt1 P2 O7 -172.3(2) . .
I1 Pt1 P2 O7 -166.8(2) 5 .
P1 Pt1 P2 K1 86.21(7) 2 .
P1 Pt1 P2 K1 -91.58(8) . .
P2 Pt1 P2 K1 -2.69(7) 2 .
Pt1 Pt1 P2 K1 177.34(7) 5_556 .
I1 Pt1 P2 K1 -5.41(9) . .
I1 Pt1 P2 K1 0.07(9) 5 .
O2 P1 O3 P1 88.5(4) . 6_556
O1 P1 O3 P1 -161.4(4) . 6_556
Pt1 P1 O3 P1 -40.7(4) . 6_556
O5 P2 O7 P2 105.6(9) . 6_556
O6 P2 O7 P2 101.5(9) . 6_556
O4 P2 O7 P2 -146.5(4) . 6_556
Pt1 P2 O7 P2 -25.7(5) . 6_556
K1 P2 O7 P2 165.5(3) . 6_556
O2 P1 O1 K1 4.7(4) . 3_455
O3 P1 O1 K1 -105.9(4) . 3_455
Pt1 P1 O1 K1 136.8(3) . 3_455
O5 P2 O4 K1 1.3(6) . .
O6 P2 O4 K1 -15.6(7) . .
O7 P2 O4 K1 -117.5(2) . .
Pt1 P2 O4 K1 123.97(16) . .
C2 O8 C2 C2 180.000(3) 2_655 6_556
C2 O8 C2 C2 -71(8) 5_656 6_556
C2 O8 C2 C1 42.2(13) 6_556 .
C2 O8 C2 C1 -137.8(13) 2_655 .
C2 O8 C2 C1 -29(6) 5_656 .
N1 C1 C2 C2 112.1(5) . 6_556
N1 C1 C2 C2 82.2(4) 6_556 6_556
C2 C1 C2 O8 -41.8(13) 6_556 .
N1 C1 C2 O8 70.3(12) . .
N1 C1 C2 O8 40.3(14) 6_556 .
P2 O4 K1 O10 175.4(3) . .
P2 O4 K1 O4 -116.2(2) . 6
P2 O4 K1 O9 21.8(3) . .
P2 O4 K1 O1 91.4(3) . 8_665
P2 O4 K1 O1 159.4(2) . 3
P2 O4 K1 O5 -0.9(4) . .
P2 O4 K1 O5 -70.6(5) . 6
P2 O4 K1 O6 9.2(4) . .
P2 O4 K1 O6 -72.2(5) . 6
P2 O4 K1 P2 -93.8(3) . 6
O5 P2 K1 O10 177.3(7) . .
O6 P2 K1 O10 159.4(7) . .
O4 P2 K1 O10 -4.3(3) . .
O7 P2 K1 O10 74.8(3) . .
Pt1 P2 K1 O10 -91.39(17) . .
O5 P2 K1 O4 -178.4(7) . .
O6 P2 K1 O4 163.6(8) . .
O7 P2 K1 O4 79.1(3) . .
Pt1 P2 K1 O4 -87.1(3) . .
O5 P2 K1 O4 -112.2(7) . 6
O6 P2 K1 O4 -130.1(7) . 6
O4 P2 K1 O4 66.2(3) . 6
O7 P2 K1 O4 145.3(2) . 6
Pt1 P2 K1 O4 -20.89(13) . 6
O5 P2 K1 O9 19.5(7) . .
O6 P2 K1 O9 1.5(7) . .
O4 P2 K1 O9 -162.1(3) . .
O7 P2 K1 O9 -83.0(2) . .
Pt1 P2 K1 O9 110.78(11) . .
O5 P2 K1 O1 94.3(7) . 8_665
O6 P2 K1 O1 76.3(7) . 8_665
O4 P2 K1 O1 -87.3(3) . 8_665
O7 P2 K1 O1 -8.3(2) . 8_665
Pt1 P2 K1 O1 -174.45(11) . 8_665
O5 P2 K1 O1 101.0(10) . 3
O6 P2 K1 O1 83.0(10) . 3
O4 P2 K1 O1 -80.6(7) . 3
O7 P2 K1 O1 -1.5(7) . 3
Pt1 P2 K1 O1 -167.7(7) . 3
O6 P2 K1 O5 -18.0(12) . .
O4 P2 K1 O5 178.4(7) . .
O7 P2 K1 O5 -102.5(7) . .
Pt1 P2 K1 O5 91.3(7) . .
O5 P2 K1 O5 -63.1(8) . 6
O6 P2 K1 O5 -81.0(7) . 6
O4 P2 K1 O5 115.3(5) . 6
O7 P2 K1 O5 -165.6(4) . 6
Pt1 P2 K1 O5 28.2(4) . 6
O5 P2 K1 O6 18.0(12) . .
O4 P2 K1 O6 -163.6(8) . .
O7 P2 K1 O6 -84.6(8) . .
Pt1 P2 K1 O6 109.3(7) . .
O5 P2 K1 O6 -61.3(7) . 6
O6 P2 K1 O6 -79.3(10) . 6
O4 P2 K1 O6 117.1(5) . 6
O7 P2 K1 O6 -163.8(4) . 6
Pt1 P2 K1 O6 30.0(4) . 6
O5 P2 K1 P2 -87.1(7) . 6
O6 P2 K1 P2 -105.0(7) . 6
O4 P2 K1 P2 91.3(3) . 6
O7 P2 K1 P2 170.4(2) . 6
Pt1 P2 K1 P2 4.22(10) . 6
P1 Pt1 I1 I1 59.8(8) 2 5
P1 Pt1 I1 I1 -120.0(8) . 5
P2 Pt1 I1 I1 -29.5(8) 2 5
P2 Pt1 I1 I1 150.4(8) . 5
Pt1 Pt1 I1 I1 180.0 5_556 5
P1 Pt1 I1 Pt1 59.8(8) 2 5
P1 Pt1 I1 Pt1 -120.0(8) . 5
P2 Pt1 I1 Pt1 -29.5(8) 2 5
P2 Pt1 I1 Pt1 150.4(8) . 5
Pt1 Pt1 I1 Pt1 180.0 5_556 5
I1 Pt1 I1 Pt1 0.0 5 5
O5 P2 O6 K1 -51(5) . .
O4 P2 O6 K1 12.9(6) . .
O7 P2 O6 K1 116.9(3) . .
Pt1 P2 O6 K1 -123.3(4) . .
O10 K1 O6 P2 -23.5(8) . .
O4 K1 O6 P2 -8.9(4) . .
O4 K1 O6 P2 57.0(8) 6 .
O9 K1 O6 P2 -178.5(7) . .
O1 K1 O6 P2 -101.4(7) 8_665 .
O1 K1 O6 P2 -159.6(3) 3 .
O5 K1 O6 P2 68(5) . .
O5 K1 O6 P2 102.2(7) 6 .
O6 K1 O6 P2 107.0(8) 6 .
P2 K1 O6 P2 81.5(7) 6 .
O6 P2 O5 K1 119(5) . .
O4 P2 O5 K1 -1.2(6) . .
O7 P2 O5 K1 106.1(4) . .
Pt1 P2 O5 K1 -123.9(5) . .
O10 K1 O5 P2 -3.0(8) . .
O4 K1 O5 P2 0.9(4) . .
O4 K1 O5 P2 74.0(7) 6 .
O9 K1 O5 P2 -160.8(7) . .
O1 K1 O5 P2 -85.1(6) 8_665 .
O1 K1 O5 P2 -156.1(4) 3 .
O5 K1 O5 P2 118.5(6) 6 .
O6 K1 O5 P2 -95(6) . .
O6 K1 O5 P2 122.7(7) 6 .
P2 K1 O5 P2 97.5(6) 6 .
C2 C1 N1 N1 -116.5(6) . 6_556
C2 C1 N1 N1 -73.1(6) 6_556 6_556
